data_7111049
loop_
_publ_author_name
'Yan, Bangbo'
'Xu, Yan'
'Goh, Ngoh K.'
'Chia, Lian S.'

_publ_contact_author
;  Bangbo Yan
  Division of Chemistry, School of Science, National Institute of Education
  Nanyang Technological University
  Singapore 259756
  Fax: 65-4698928 
  email: yanbangbo@hotmail.com
;
_publ_section_title
;
 Hydrothermal synthesis and crystal structures of two novel hybrid
 open-frameworks and a two-dimensional network based on tungsten(vi)
 oxides
;
_journal_issue 21
_journal_name_full 'Chemical Communications'
_journal_page_first 2169
_journal_paper_doi 10.1039/b005303l
_journal_year 2000
_chemical_formula_sum 'C0.25 H0.25 N0.13 O0.38 W0.13'
_chemical_formula_weight 33.99
_space_group_IT_number 139
_symmetry_cell_setting tetragonal
_symmetry_space_group_name_Hall '-I 4 2'
_symmetry_space_group_name_H-M 'I 4/m m m'
_atom_sites_solution_hydrogens geom
_atom_sites_solution_primary direct
_atom_sites_solution_secondary difmap
_audit_creation_date 'Thu Sept 7 08:57:58 2000'
_audit_creation_method SHELXL-97
_cell_angle_alpha 90.00
_cell_angle_beta 90.00
_cell_angle_gamma 90.00
_cell_formula_units_Z 32
_cell_length_a 5.2288(7)
_cell_length_b 5.2288(7)
_cell_length_c 14.175(3)
_cell_measurement_reflns_used 32
_cell_measurement_temperature 293(2)
_cell_measurement_theta_max 11.35
_cell_measurement_theta_min 2.90
_cell_volume 387.55(11)
_computing_cell_refinement 'Bruker XSCANS'
_computing_data_collection 'Bruker XSCANS'
_computing_data_reduction 'Bruker SHELXTL'
_computing_molecular_graphics 'Bruker SHELXTL'
_computing_publication_material 'Bruker SHELXTL'
_computing_structure_refinement 'SHELXL-97 (Sheldrick, 1997)'
_computing_structure_solution 'SHELXS-97 (Sheldrick, 1990)'
_diffrn_ambient_temperature 293(2)
_diffrn_measured_fraction_theta_full 0.969
_diffrn_measured_fraction_theta_max 0.969
_diffrn_measurement_device_type 'Bruker P4'
_diffrn_measurement_method '2\q/\w scans'
_diffrn_radiation_monochromator graphite
_diffrn_radiation_source 'fine-focus sealed tube'
_diffrn_radiation_type MoK\a
_diffrn_radiation_wavelength 0.71073
_diffrn_reflns_av_R_equivalents 0.0491
_diffrn_reflns_av_sigmaI/netI 0.0379
_diffrn_reflns_limit_h_max 6
_diffrn_reflns_limit_h_min -1
_diffrn_reflns_limit_k_max 6
_diffrn_reflns_limit_k_min -1
_diffrn_reflns_limit_l_max 18
_diffrn_reflns_limit_l_min -1
_diffrn_reflns_number 405
_diffrn_reflns_theta_full 27.48
_diffrn_reflns_theta_max 27.48
_diffrn_reflns_theta_min 4.15
_diffrn_standards_decay_% 4.37
_diffrn_standards_interval_count 97
_diffrn_standards_number 3
_exptl_absorpt_coefficient_mu 29.664
_exptl_absorpt_correction_T_max 0.8198
_exptl_absorpt_correction_T_min 0.1459
_exptl_absorpt_correction_type empirical
_exptl_crystal_colour YELLOW
_exptl_crystal_density_diffrn 4.660
_exptl_crystal_density_method 'not measured'
_exptl_crystal_description PLATE
_exptl_crystal_F_000 476
_exptl_crystal_size_max 0.12
_exptl_crystal_size_mid 0.08
_exptl_crystal_size_min 0.04
_refine_diff_density_max 1.401
_refine_diff_density_min -1.627
_refine_diff_density_rms 0.377
_refine_ls_extinction_coef 0.0047(13)
_refine_ls_extinction_expression Fc^*^=kFc[1+0.001xFc^2^\l^3^/sin(2\q)]^-1/4^
_refine_ls_extinction_method SHELXL
_refine_ls_goodness_of_fit_ref 1.189
_refine_ls_hydrogen_treatment mixed
_refine_ls_matrix_type full
_refine_ls_number_parameters 23
_refine_ls_number_reflns 158
_refine_ls_number_restraints 0
_refine_ls_restrained_S_all 1.189
_refine_ls_R_factor_all 0.0314
_refine_ls_R_factor_gt 0.0302
_refine_ls_shift/su_max 0.000
_refine_ls_shift/su_mean 0.000
_refine_ls_structure_factor_coef Fsqd
_refine_ls_weighting_details 'calc w=1/[\s^2^(Fo^2^)+(0.0536P)^2^+0.4564P] where P=(Fo^2^+2Fc^2^)/3'
_refine_ls_weighting_scheme calc
_refine_ls_wR_factor_gt 0.0802
_refine_ls_wR_factor_ref 0.0805
_reflns_number_gt 152
_reflns_number_total 158
_reflns_threshold_expression >2sigma(I)
_cod_data_source_file b005303lsup1.cif
_cod_data_source_block 1
_cod_depositor_comments
;
The following automatic conversions were performed:

'_symmetry_cell_setting' value 'Tetragonal' changed to 'tetragonal'
according to /home/saulius/struct/CIF-dictionaries/cif_core.dic
dictionary named 'cif_core.dic' version 2.4.2 from 2011-04-26.

Automatic conversion script
Id: cif_fix_values 1891 2012-01-12 08:04:46Z andrius 
;
_cod_original_cell_volume 387.55(10)
_cod_original_sg_symbol_H-M I4/mmm
_cod_database_code 7111049

loop_
_symmetry_equiv_pos_as_xyz
'x, y, z'
'-x, -y, z'
'-y, x, z'
'y, -x, z'
'-x, y, -z'
'x, -y, -z'
'y, x, -z'
'-y, -x, -z'
'x+1/2, y+1/2, z+1/2'
'-x+1/2, -y+1/2, z+1/2'
'-y+1/2, x+1/2, z+1/2'
'y+1/2, -x+1/2, z+1/2'
'-x+1/2, y+1/2, -z+1/2'
'x+1/2, -y+1/2, -z+1/2'
'y+1/2, x+1/2, -z+1/2'
'-y+1/2, -x+1/2, -z+1/2'
'-x, -y, -z'
'x, y, -z'
'y, -x, -z'
'-y, x, -z'
'x, -y, z'
'-x, y, z'
'-y, -x, z'
'y, x, z'
'-x+1/2, -y+1/2, -z+1/2'
'x+1/2, y+1/2, -z+1/2'
'y+1/2, -x+1/2, -z+1/2'
'-y+1/2, x+1/2, -z+1/2'
'x+1/2, -y+1/2, z+1/2'
'-x+1/2, y+1/2, z+1/2'
'-y+1/2, -x+1/2, z+1/2'
'y+1/2, x+1/2, z+1/2'

loop_
_atom_site_label
_atom_site_type_symbol
_atom_site_fract_x
_atom_site_fract_y
_atom_site_fract_z
_atom_site_U_iso_or_equiv
_atom_site_adp_type
_atom_site_occupancy
_atom_site_symmetry_multiplicity
_atom_site_calc_flag
_atom_site_refinement_flags
_atom_site_disorder_group
W1 W 0.0000 0.0000 0.27173(6) 0.0178(5) Uani 1 8 d S .
O1 O 0.2500 0.2500 0.2500 0.071(8) Uani 1 4 d S .
O2 O 0.0000 0.0000 0.3906(15) 0.024(4) Uani 1 8 d S .
N1 N 0.0000 0.0000 0.0995(18) 0.023(4) Uani 1 8 d S .
C1 C 0.0000 0.216(3) 0.0493(18) 0.021(6) Uani 0.49(3) 2 d SP 1
H1 H 0.0000 0.3718 0.0810 0.025 Uiso 1.0(3) 2 calc SPR 1

loop_
_atom_site_aniso_label
_atom_site_aniso_U_11
_atom_site_aniso_U_22
_atom_site_aniso_U_33
_atom_site_aniso_U_23
_atom_site_aniso_U_13
_atom_site_aniso_U_12
W1 0.0163(6) 0.0163(6) 0.0209(6) 0.000 0.000 0.000
O1 0.088(13) 0.088(13) 0.036(6) -0.004(6) -0.004(6) -0.060(15)
O2 0.023(5) 0.023(5) 0.026(9) 0.000 0.000 0.000
N1 0.021(6) 0.021(6) 0.026(10) 0.000 0.000 0.000
C1 0.018(9) 0.007(10) 0.039(12) -0.001(8) 0.000 0.000

loop_
_atom_type_symbol
_atom_type_description
_atom_type_scat_dispersion_real
_atom_type_scat_dispersion_imag
_atom_type_scat_source
C C 0.0033 0.0016 'International Tables Vol C Tables 4.2.6.8 and 6.1.1.4'
H H 0.0000 0.0000 'International Tables Vol C Tables 4.2.6.8 and 6.1.1.4'
N N 0.0061 0.0033 'International Tables Vol C Tables 4.2.6.8 and 6.1.1.4'
O O 0.0106 0.0060 'International Tables Vol C Tables 4.2.6.8 and 6.1.1.4'
W W -0.8490 6.8722 'International Tables Vol C Tables 4.2.6.8 and 6.1.1.4'

loop_
_geom_angle_atom_site_label_1
_geom_angle_atom_site_label_2
_geom_angle_atom_site_label_3
_geom_angle
_geom_angle_site_symmetry_1
_geom_angle_site_symmetry_3
O2 W1 O1 99.46(3) . 2
O2 W1 O1 99.46(3) . .
O1 W1 O1 161.08(5) 2 .
O2 W1 O1 99.46(3) . 4
O1 W1 O1 88.452(9) 2 4
O1 W1 O1 88.452(9) . 4
O2 W1 O1 99.46(3) . 3
O1 W1 O1 88.452(9) 2 3
O1 W1 O1 88.452(9) . 3
O1 W1 O1 161.08(5) 4 3
O2 W1 N1 180.000(2) . .
O1 W1 N1 80.54(3) 2 .
O1 W1 N1 80.54(3) . .
O1 W1 N1 80.54(3) 4 .
O1 W1 N1 80.54(3) 3 .
W1 O1 W1 180.0 25 .
C1 N1 C1 73.5(13) 2 3
C1 N1 C1 73.5(13) 2 4
C1 N1 C1 116(3) 3 4
C1 N1 C1 116(3) 2 .
C1 N1 C1 73.5(13) 3 .
C1 N1 C1 73.5(13) 4 .
C1 N1 W1 122.2(14) 2 .
C1 N1 W1 122.2(14) 3 .
C1 N1 W1 122.2(14) 4 .
C1 N1 W1 122.2(14) . .
N1 C1 C1 122.2(14) . 18

loop_
_geom_bond_atom_site_label_1
_geom_bond_atom_site_label_2
_geom_bond_distance
_geom_bond_site_symmetry_2
W1 O2 1.69(2) .
W1 O1 1.8741(3) 2
W1 O1 1.8741(3) .
W1 O1 1.8741(3) 4
W1 O1 1.8741(3) 3
W1 N1 2.44(2) .
O1 W1 1.8741(3) 25
N1 C1 1.34(2) 2
N1 C1 1.34(2) 3
N1 C1 1.34(2) 4
N1 C1 1.34(2) .
C1 C1 1.40(5) 18
